data_7128719
loop_
_publ_author_name
'Lin, Yu-Diao'
'Ge, Rui'
'Tian, Chong-Bin'
'Sun, Cai'
'Sun, Yan-Qiong'
'Zeng, Qing-Xin'
'Li, Xin-Xiong'
'Zheng, Shou-Tian'

_publ_section_title
;
 3d-4f Heterometallic cluster incorporated polyoxoniobates with magnetic
 properties.
;
_journal_issue 69
_journal_name_full 'Chemical communications (Cambridge, England)'
_journal_page_first 8624
_journal_page_last 8627
_journal_paper_doi 10.1039/d1cc03262c
_journal_volume 57
_journal_year 2021
_chemical_formula_moiety 'Dy6 Mn2 Nb30 O109, Na6 O24, 8(O)'
_chemical_formula_sum 'Dy6 Mn2 Na6 Nb30 O148'
_chemical_formula_weight 6378.12
_space_group_crystal_system trigonal
_space_group_IT_number 163
_space_group_name_Hall '-P 3 2c'
_space_group_name_H-M_alt 'P -3 1 c'
_audit_creation_date 2021-06-03
_audit_creation_method
;
Olex2 1.2
(compiled 2018.05.29 svn.r3508 for OlexSys, GUI svn.r5506)
;
_audit_update_record
;
2021-06-07 deposited with the CCDC.	2021-08-02 downloaded from the CCDC.
;
_cell_angle_alpha 90
_cell_angle_beta 90
_cell_angle_gamma 120
_cell_formula_units_Z 2
_cell_length_a 19.0042(7)
_cell_length_b 19.0042(7)
_cell_length_c 28.9507(17)
_cell_measurement_reflns_used 97847
_cell_measurement_temperature 175
_cell_measurement_theta_max 25.008
_cell_measurement_theta_min 2.446
_cell_volume 9055.0(7)
_computing_cell_refinement 'SAINT V8.38A (?, 2016)'
_computing_data_reduction 'SAINT V8.38A (?, 2016)'
_computing_molecular_graphics 'Olex2 (Dolomanov et al., 2009)'
_computing_publication_material 'Olex2 (Dolomanov et al., 2009)'
_computing_structure_refinement 'ShelXL (Sheldrick, 2015)'
_diffrn_ambient_temperature 175
_diffrn_measured_fraction_theta_full 0.967
_diffrn_measured_fraction_theta_max 0.990
_diffrn_measurement_device_type 'CCD area detector'
_diffrn_measurement_method 'phi and omega scans'
_diffrn_radiation_monochromator graphite
_diffrn_radiation_type MoK\a
_diffrn_radiation_wavelength 0.71073
_diffrn_reflns_av_R_equivalents 0.0499
_diffrn_reflns_av_unetI/netI 0.0179
_diffrn_reflns_Laue_measured_fraction_full 0.967
_diffrn_reflns_Laue_measured_fraction_max 0.990
_diffrn_reflns_limit_h_max 22
_diffrn_reflns_limit_h_min -21
_diffrn_reflns_limit_k_max 18
_diffrn_reflns_limit_k_min -22
_diffrn_reflns_limit_l_max 34
_diffrn_reflns_limit_l_min -34
_diffrn_reflns_number 93774
_diffrn_reflns_point_group_measured_fraction_full 0.967
_diffrn_reflns_point_group_measured_fraction_max 0.990
_diffrn_reflns_theta_full 25.242
_diffrn_reflns_theta_max 25.037
_diffrn_reflns_theta_min 2.143
_exptl_absorpt_coefficient_mu 4.502
_exptl_absorpt_correction_T_max 0.7452
_exptl_absorpt_correction_T_min 0.5374
_exptl_absorpt_correction_type none
_exptl_absorpt_process_details
;
SADABS-2016/2 (Bruker,2016/2) was used for absorption correction.
wR2(int) was 0.0828 before and 0.0550 after correction.
The Ratio of minimum to maximum transmission is 0.7211.
The \l/2 correction factor is Not present.
;
_exptl_crystal_colour yellow
_exptl_crystal_density_diffrn 2.339
_exptl_crystal_description 'hexagonal prism'
_exptl_crystal_F_000 5852
_exptl_crystal_size_max 0.1
_exptl_crystal_size_mid 0.1
_exptl_crystal_size_min 0.05
_platon_squeeze_details ' ?'
_refine_diff_density_max 2.567
_refine_diff_density_min -0.785
_refine_diff_density_rms 0.131
_refine_ls_extinction_method none
_refine_ls_goodness_of_fit_ref 0.824
_refine_ls_hydrogen_treatment undef
_refine_ls_matrix_type full
_refine_ls_number_parameters 281
_refine_ls_number_reflns 5316
_refine_ls_number_restraints 12
_refine_ls_restrained_S_all 0.828
_refine_ls_R_factor_all 0.0366
_refine_ls_R_factor_gt 0.0305
_refine_ls_shift/su_max 0.001
_refine_ls_shift/su_mean 0.000
_refine_ls_structure_factor_coef Fsqd
_refine_ls_weighting_details
;
 w=1/[\s^2^(Fo^2^)+(0.0489P)^2^+87.9080P]
 where P=(Fo^2^+2Fc^2^)/3
;
_refine_ls_weighting_scheme calc
_refine_ls_wR_factor_gt 0.0775
_refine_ls_wR_factor_ref 0.0811
_reflns_Friedel_coverage 0.000
_reflns_number_gt 4763
_reflns_number_total 5316
_reflns_threshold_expression 'I > 2\s(I)'
_cod_data_source_file d1cc03262c2.cif
_cod_data_source_block 1_CCDC1
_cod_depositor_comments 'Adding full bibliography for 7128718--7128721.cif.'
_cod_original_cell_volume 9055.0(9)
_cod_database_code 7128719
_shelxl_version_number 2013-2
_shelx_space_group_comment
;
The symmetry employed for this shelxl refinement is uniquely defined
by the following loop, which should always be used as a source of
symmetry information in preference to the above space-group names.
They are only intended as comments.
;
_olex2_refinement_description
;
1. Uiso/Uaniso restraints and constraints
Uanis(O3W) \\sim Ueq, Uanis(O6W) \\sim Ueq: with sigma of 0.01 and sigma for
terminal atoms of 0.005
;
_olex2_submission_special_instructions 'No special instructions were received'

loop_
_space_group_symop_operation_xyz
'x, y, z'
'-y, x-y, z'
'-x+y, -x, z'
'-y, -x, -z+1/2'
'-x+y, y, -z+1/2'
'x, x-y, -z+1/2'
'-x, -y, -z'
'y, -x+y, -z'
'x-y, x, -z'
'y, x, z-1/2'
'x-y, -y, z-1/2'
'-x, -x+y, z-1/2'

loop_
_atom_site_label
_atom_site_type_symbol
_atom_site_fract_x
_atom_site_fract_y
_atom_site_fract_z
_atom_site_U_iso_or_equiv
_atom_site_adp_type
_atom_site_occupancy
_atom_site_site_symmetry_order
_atom_site_calc_flag
_atom_site_refinement_flags_posn
_atom_site_refinement_flags_adp
_atom_site_refinement_flags_occupancy
_atom_site_disorder_assembly
_atom_site_disorder_group
Dy1 Dy 0.55613(2) 0.21957(2) 0.32092(2) 0.01892(8) Uani 1 1 d . . . . .
Nb1 Nb 0.34270(3) 0.11159(3) 0.32180(2) 0.02537(13) Uani 1 1 d . . . . .
Nb2 Nb 0.44453(3) 0.30167(3) 0.27865(2) 0.01938(12) Uani 1 1 d . . . . .
Nb3 Nb 0.24370(3) 0.19923(3) 0.27790(2) 0.03090(14) Uani 1 1 d . . . . .
Nb4 Nb 0.76695(3) 0.44400(3) 0.49535(2) 0.03378(15) Uani 1 1 d . . . . .
Nb5 Nb 0.77269(3) 0.34233(4) 0.58726(2) 0.03315(14) Uani 1 1 d . . . . .
Mn1 Mn 0.6667 0.3333 0.41522(5) 0.0235(3) Uani 1 3 d S T P . .
Na1 Na 0.44105(14) -0.1179(3) 0.2500 0.0566(11) Uani 1 2 d S T P . .
Na2 Na 0.5518(3) -0.22408(13) 0.2500 0.0519(10) Uani 1 2 d S T P . .
O1 O 0.5137(3) 0.25687(14) 0.2500 0.0196(10) Uani 1 2 d S T P . .
O2 O 0.6667 0.3333 0.2948(2) 0.0175(12) Uani 1 3 d S T P . .
O3 O 0.5289(2) 0.3947(2) 0.29962(13) 0.0230(8) Uani 1 1 d . . . . .
O4 O 0.4363(2) 0.3278(2) 0.21274(13) 0.0214(8) Uani 1 1 d . . . . .
O5 O 0.5826(2) 0.3276(2) 0.37217(13) 0.0255(8) Uani 1 1 d . . . . .
O6 O 0.5064(2) 0.1399(2) 0.39108(13) 0.0286(9) Uani 1 1 d . . . . .
O7 O 0.7495(3) 0.3411(3) 0.45899(13) 0.0335(10) Uani 1 1 d . . . . .
O8 O 0.4346(2) 0.2282(2) 0.33012(13) 0.0237(8) Uani 1 1 d . . . . .
O9 O 0.3482(3) 0.17410(14) 0.2500 0.0249(12) Uani 1 2 d S T P . .
O10 O 0.6667 0.3333 0.5389(2) 0.0278(15) Uani 1 3 d S T P . .
O11 O 0.3478(2) 0.3023(2) 0.29599(14) 0.0275(9) Uani 1 1 d . . . . .
O12 O 0.3449(2) 0.0684(2) 0.37587(14) 0.0329(9) Uani 1 1 d . . . . .
O13 O 0.1815(3) 0.09074(16) 0.2500 0.0373(15) Uani 1 2 d S T P . .
O14 O 0.2646(2) 0.1479(2) 0.33198(15) 0.0341(10) Uani 1 1 d . . . . .
O15 O 0.7476(3) 0.4215(3) 0.61616(14) 0.0350(10) Uani 1 1 d . . . . .
O16 O 0.1699(3) 0.2212(3) 0.29985(18) 0.0482(13) Uani 1 1 d . . . . .
O17 O 0.2659(2) 0.0198(2) 0.28566(15) 0.0339(10) Uani 1 1 d . . . . .
O18 O 0.7370(3) 0.5006(3) 0.53838(14) 0.0397(11) Uani 1 1 d . . . . .
O19 O 0.8341(3) 0.4275(3) 0.53865(15) 0.0411(11) Uani 1 1 d . . . . .
O20 O 0.8522(3) 0.3483(3) 0.62114(16) 0.0497(12) Uani 1 1 d . . . . .
O21 O 0.8354(3) 0.5200(3) 0.45709(16) 0.0524(13) Uani 1 1 d . . . . .
O1W O 0.5556(2) -0.1104(2) 0.28884(14) 0.0305(9) Uani 1 1 d . . . . .
O2W O 0.6528(3) -0.2077(3) 0.3001(3) 0.075(2) Uani 1 1 d . . . . .
O3W O 0.4364(4) -0.0324(4) 0.3102(2) 0.0722(17) Uani 1 1 d . U . . .
O4W O 0.0000 0.0000 0.3817(3) 0.040(2) Uani 1 3 d S T P . .
O5W O 0.0916(4) -0.0210(3) 0.3296(3) 0.087(2) Uani 1 1 d . . . . .
O6W O 0.3315(3) -0.2337(4) 0.29093(19) 0.0680(17) Uani 1 1 d . U . . .

loop_
_atom_site_aniso_label
_atom_site_aniso_U_11
_atom_site_aniso_U_22
_atom_site_aniso_U_33
_atom_site_aniso_U_23
_atom_site_aniso_U_13
_atom_site_aniso_U_12
Dy1 0.01634(13) 0.01678(13) 0.02303(14) 0.00089(9) 0.00072(9) 0.00782(10)
Nb1 0.0156(2) 0.0184(2) 0.0404(3) 0.0070(2) 0.0059(2) 0.0072(2)
Nb2 0.0140(2) 0.0148(2) 0.0295(3) 0.00086(19) 0.00262(18) 0.00733(19)
Nb3 0.0149(2) 0.0227(3) 0.0566(4) 0.0091(2) 0.0071(2) 0.0105(2)
Nb4 0.0345(3) 0.0315(3) 0.0235(3) 0.0021(2) -0.0018(2) 0.0076(2)
Nb5 0.0332(3) 0.0435(3) 0.0251(3) 0.0034(2) -0.0013(2) 0.0208(3)
Mn1 0.0251(5) 0.0251(5) 0.0202(7) 0.000 0.000 0.0126(2)
Na1 0.0473(17) 0.054(3) 0.070(3) 0.000 -0.0047(17) 0.0272(13)
Na2 0.052(2) 0.0463(17) 0.059(3) -0.0055(16) 0.000 0.0258(12)
O1 0.013(2) 0.0171(18) 0.027(3) -0.0003(18) 0.000 0.0067(12)
O2 0.0131(18) 0.0131(18) 0.026(3) 0.000 0.000 0.0066(9)
O3 0.0165(18) 0.0214(19) 0.032(2) 0.0018(15) 0.0014(15) 0.0098(16)
O4 0.0145(17) 0.0177(18) 0.034(2) -0.0002(15) -0.0013(15) 0.0093(15)
O5 0.026(2) 0.025(2) 0.027(2) -0.0005(16) 0.0044(16) 0.0136(17)
O6 0.028(2) 0.024(2) 0.030(2) 0.0061(16) 0.0024(17) 0.0107(17)
O7 0.039(2) 0.039(2) 0.025(2) 0.0040(17) 0.0085(18) 0.021(2)
O8 0.0204(19) 0.0212(19) 0.028(2) 0.0014(15) 0.0033(15) 0.0091(16)
O9 0.010(2) 0.0170(19) 0.046(3) 0.001(2) 0.000 0.0049(12)
O10 0.031(2) 0.031(2) 0.022(3) 0.000 0.000 0.0154(12)
O11 0.0198(19) 0.022(2) 0.042(2) 0.0045(17) 0.0070(16) 0.0114(16)
O12 0.021(2) 0.029(2) 0.043(2) 0.0126(19) 0.0105(17) 0.0086(17)
O13 0.013(3) 0.019(2) 0.078(5) 0.007(2) 0.000 0.0064(13)
O14 0.021(2) 0.027(2) 0.058(3) 0.0137(19) 0.0125(19) 0.0148(18)
O15 0.037(2) 0.033(2) 0.027(2) -0.0009(17) -0.0044(18) 0.011(2)
O16 0.027(2) 0.047(3) 0.080(4) 0.023(3) 0.020(2) 0.026(2)
O17 0.0167(19) 0.022(2) 0.058(3) 0.0062(18) 0.0013(18) 0.0059(17)
O18 0.053(3) 0.032(2) 0.026(2) -0.0014(18) -0.0056(19) 0.015(2)
O19 0.032(2) 0.049(3) 0.032(2) 0.003(2) -0.0038(18) 0.013(2)
O20 0.045(3) 0.074(4) 0.036(2) 0.003(2) -0.006(2) 0.034(3)
O21 0.048(3) 0.047(3) 0.039(3) 0.010(2) 0.000(2) 0.007(2)
O1W 0.029(2) 0.028(2) 0.034(2) -0.0015(17) 0.0007(17) 0.0137(18)
O2W 0.040(3) 0.049(3) 0.150(6) -0.018(4) 0.013(3) 0.031(3)
O3W 0.083(3) 0.055(3) 0.092(3) -0.007(3) -0.020(3) 0.045(3)
O4W 0.0053(18) 0.0053(18) 0.111(7) 0.000 0.000 0.0027(9)
O5W 0.058(4) 0.033(3) 0.149(6) -0.001(3) 0.063(4) 0.007(3)
O6W 0.061(3) 0.094(4) 0.041(3) 0.011(3) 0.001(2) 0.033(3)

loop_
_atom_type_symbol
_atom_type_description
_atom_type_scat_dispersion_real
_atom_type_scat_dispersion_imag
_atom_type_scat_source
O O 0.0106 0.0060 'International Tables Vol C Tables 4.2.6.8 and 6.1.1.4'
Nb Nb -2.0727 0.6215 'International Tables Vol C Tables 4.2.6.8 and 6.1.1.4'
Dy Dy -0.1892 4.4098 'International Tables Vol C Tables 4.2.6.8 and 6.1.1.4'
Na Na 0.0362 0.0249 'International Tables Vol C Tables 4.2.6.8 and 6.1.1.4'
Mn Mn 0.3368 0.7283 'International Tables Vol C Tables 4.2.6.8 and 6.1.1.4'

loop_
_geom_angle_atom_site_label_1
_geom_angle_atom_site_label_2
_geom_angle_atom_site_label_3
_geom_angle
_geom_angle_site_symmetry_1
_geom_angle_site_symmetry_3
_geom_angle_publ_flag
Nb2 Dy1 Nb1 58.111(11) . . ?
Nb2 Dy1 Nb1 58.096(12) 6 . ?
Nb2 Dy1 Nb2 60.193(15) . 6 ?
Nb2 Dy1 Mn1 167.854(13) 6 . ?
Nb2 Dy1 Mn1 108.516(10) . . ?
Mn1 Dy1 Nb1 121.447(16) . . ?
O1 Dy1 Nb1 73.91(11) . . ?
O1 Dy1 Nb2 36.29(6) . 6 ?
O1 Dy1 Nb2 36.55(6) . . ?
O1 Dy1 Mn1 131.91(5) . . ?
O1 Dy1 O5 144.18(13) . 2_655 ?
O2 Dy1 Nb1 144.08(7) . . ?
O2 Dy1 Nb2 101.88(14) . 6 ?
O2 Dy1 Nb2 86.32(5) . . ?
O2 Dy1 Mn1 71.55(14) . . ?
O2 Dy1 O1 73.99(16) . . ?
O2 Dy1 O3 94.19(10) . 2_655 ?
O2 Dy1 O4 136.28(17) . 6 ?
O2 Dy1 O5 70.25(14) . 2_655 ?
O2 Dy1 O5 71.84(15) . . ?
O2 Dy1 O6 139.69(17) . . ?
O2 Dy1 O8 115.82(9) . . ?
O3 Dy1 Nb1 110.12(9) 2_655 . ?
O3 Dy1 Nb2 141.22(9) 2_655 . ?
O3 Dy1 Nb2 81.94(9) 2_655 6 ?
O3 Dy1 Mn1 108.35(9) 2_655 . ?
O3 Dy1 O1 106.64(9) 2_655 . ?
O3 Dy1 O4 79.31(12) 2_655 6 ?
O3 Dy1 O5 141.63(13) 2_655 . ?
O3 Dy1 O5 74.43(13) 2_655 2_655 ?
O3 Dy1 O6 87.34(13) 2_655 . ?
O3 Dy1 O8 144.09(12) 2_655 . ?
O4 Dy1 Nb1 34.94(8) 6 . ?
O4 Dy1 Nb2 74.04(8) 6 . ?
O4 Dy1 Nb2 34.54(9) 6 6 ?
O4 Dy1 Mn1 151.61(9) 6 . ?
O4 Dy1 O1 66.95(12) 6 . ?
O4 Dy1 O5 144.25(12) 6 2_655 ?
O4 Dy1 O6 83.62(13) 6 . ?
O4 Dy1 O8 65.50(12) 6 . ?
O5 Dy1 Nb1 100.63(9) . . ?
O5 Dy1 Nb1 140.58(9) 2_655 . ?
O5 Dy1 Nb2 75.01(9) . . ?
O5 Dy1 Nb2 154.22(9) 2_655 6 ?
O5 Dy1 Nb2 135.17(9) . 6 ?
O5 Dy1 Nb2 140.04(9) 2_655 . ?
O5 Dy1 Mn1 34.12(9) 2_655 . ?
O5 Dy1 Mn1 33.64(9) . . ?
O5 Dy1 O1 103.48(9) . . ?
O5 Dy1 O4 135.29(12) . 6 ?
O5 Dy1 O5 67.23(18) . 2_655 ?
O5 Dy1 O6 82.21(13) . . ?
O5 Dy1 O8 70.64(13) . . ?
O6 Dy1 Nb1 69.73(9) . . ?
O6 Dy1 Nb2 118.17(9) . 6 ?
O6 Dy1 Nb2 116.54(9) . . ?
O6 Dy1 Mn1 69.81(9) . . ?
O6 Dy1 O1 143.62(14) . . ?
O6 Dy1 O5 71.46(13) . 2_655 ?
O8 Dy1 Nb1 34.21(9) . . ?
O8 Dy1 Nb2 34.54(9) . . ?
O8 Dy1 Nb2 73.30(9) . 6 ?
O8 Dy1 Mn1 99.98(9) . . ?
O8 Dy1 O1 66.80(12) . . ?
O8 Dy1 O5 132.44(13) . 2_655 ?
O8 Dy1 O6 82.08(13) . . ?
Nb3 Nb1 Dy1 118.914(18) 6 . ?
Nb3 Nb1 Dy1 118.802(17) . . ?
Nb3 Nb1 Nb3 60.54(2) . 6 ?
O4 Nb1 Dy1 41.80(10) 6 . ?
O4 Nb1 Nb3 122.68(10) 6 . ?
O4 Nb1 Nb3 84.22(10) 6 6 ?
O4 Nb1 O9 76.55(13) 6 . ?
O8 Nb1 Dy1 41.71(10) . . ?
O8 Nb1 Nb3 122.15(11) . 6 ?
O8 Nb1 Nb3 83.85(11) . . ?
O8 Nb1 O4 78.82(14) . 6 ?
O8 Nb1 O9 76.10(14) . . ?
O9 Nb1 Dy1 87.26(11) . . ?
O9 Nb1 Nb3 46.13(8) . 6 ?
O9 Nb1 Nb3 46.23(8) . . ?
O12 Nb1 Dy1 89.37(12) . . ?
O12 Nb1 Nb3 136.51(14) . 6 ?
O12 Nb1 Nb3 135.85(13) . . ?
O12 Nb1 O4 101.14(16) . 6 ?
O12 Nb1 O8 101.09(17) . . ?
O12 Nb1 O9 176.61(18) . . ?
O12 Nb1 O14 103.20(18) . . ?
O12 Nb1 O17 104.02(18) . . ?
O14 Nb1 Dy1 131.03(12) . . ?
O14 Nb1 Nb3 32.65(13) . . ?
O14 Nb1 Nb3 83.23(14) . 6 ?
O14 Nb1 O4 154.56(16) . 6 ?
O14 Nb1 O8 89.32(16) . . ?
O14 Nb1 O9 78.79(15) . . ?
O17 Nb1 Dy1 130.93(12) . . ?
O17 Nb1 Nb3 32.51(12) . 6 ?
O17 Nb1 Nb3 83.31(12) . . ?
O17 Nb1 O4 89.13(16) . 6 ?
O17 Nb1 O8 153.82(16) . . ?
O17 Nb1 O9 78.53(15) . . ?
O17 Nb1 O14 92.05(18) . . ?
Dy1 Nb2 Dy1 85.688(12) . 6 ?
Nb3 Nb2 Dy1 121.969(16) . . ?
Nb3 Nb2 Dy1 121.795(18) . 6 ?
O1 Nb2 Dy1 44.66(3) . . ?
O1 Nb2 Dy1 44.32(3) . 6 ?
O1 Nb2 Nb3 122.72(11) . . ?
O1 Nb2 O9 76.12(14) . . ?
O3 Nb2 Dy1 82.91(11) . . ?
O3 Nb2 Dy1 86.15(12) . 6 ?
O3 Nb2 Nb3 141.33(11) . . ?
O3 Nb2 O1 95.89(16) . . ?
O3 Nb2 O4 102.73(15) . . ?
O3 Nb2 O8 99.37(16) . . ?
O3 Nb2 O9 171.75(14) . . ?
O3 Nb2 O11 107.03(16) . . ?
O4 Nb2 Dy1 126.72(10) . . ?
O4 Nb2 Dy1 43.06(10) . 6 ?
O4 Nb2 Nb3 85.94(10) . . ?
O4 Nb2 O1 82.20(10) . . ?
O4 Nb2 O9 78.53(10) . . ?
O8 Nb2 Dy1 43.47(10) . . ?
O8 Nb2 Dy1 126.63(11) . 6 ?
O8 Nb2 Nb3 85.13(10) . . ?
O8 Nb2 O1 82.37(11) . . ?
O8 Nb2 O4 154.16(15) . . ?
O8 Nb2 O9 77.72(11) . . ?
O9 Nb2 Dy1 89.81(6) . . ?
O9 Nb2 Dy1 89.44(6) . 6 ?
O9 Nb2 Nb3 46.60(9) . . ?
O11 Nb2 Dy1 136.14(12) . 6 ?
O11 Nb2 Dy1 136.47(12) . . ?
O11 Nb2 Nb3 34.35(12) . . ?
O11 Nb2 O1 157.07(16) . . ?
O11 Nb2 O4 93.11(16) . . ?
O11 Nb2 O8 93.08(16) . . ?
O11 Nb2 O9 80.95(15) . . ?
Nb1 Nb3 Nb1 90.728(19) . 6 ?
Nb1 Nb3 Nb3 59.650(18) 6 6 ?
Nb1 Nb3 Nb3 59.815(17) . 6 ?
Nb2 Nb3 Nb1 61.104(14) . . ?
Nb2 Nb3 Nb1 61.173(15) . 6 ?
Nb2 Nb3 Nb3 90.766(12) . 6 ?
O9 Nb3 Nb1 45.339(13) . 6 ?
O9 Nb3 Nb1 45.430(13) . . ?
O9 Nb3 Nb2 45.06(8) . . ?
O9 Nb3 Nb3 45.71(8) . 6 ?
O11 Nb3 Nb1 81.90(11) . 6 ?
O11 Nb3 Nb1 82.07(11) . . ?
O11 Nb3 Nb2 31.95(10) . . ?
O11 Nb3 Nb3 122.71(11) . 6 ?
O11 Nb3 O9 77.00(13) . . ?
O13 Nb3 Nb1 79.83(9) . 6 ?
O13 Nb3 Nb1 79.98(9) . . ?
O13 Nb3 Nb2 122.16(13) . . ?
O13 Nb3 Nb3 31.39(13) . 6 ?
O13 Nb3 O9 77.10(15) . . ?
O13 Nb3 O11 154.11(17) . . ?
O13 Nb3 O14 88.38(13) . . ?
O13 Nb3 O17 88.32(12) . 6 ?
O14 Nb3 Nb1 31.90(11) . . ?
O14 Nb3 Nb1 122.59(11) . 6 ?
O14 Nb3 Nb2 80.14(11) . . ?
O14 Nb3 Nb3 82.03(12) . 6 ?
O14 Nb3 O9 77.25(11) . . ?
O14 Nb3 O11 86.15(16) . . ?
O14 Nb3 O17 153.66(16) . 6 ?
O16 Nb3 Nb1 135.28(16) . 6 ?
O16 Nb3 Nb1 133.99(16) . . ?
O16 Nb3 Nb2 132.61(17) . . ?
O16 Nb3 Nb3 136.62(17) . 6 ?
O16 Nb3 O9 177.6(2) . . ?
O16 Nb3 O11 100.7(2) . . ?
O16 Nb3 O13 105.2(2) . . ?
O16 Nb3 O14 102.1(2) . . ?
O16 Nb3 O17 103.99(19) . 6 ?
O17 Nb3 Nb1 121.97(11) 6 . ?
O17 Nb3 Nb1 31.31(11) 6 6 ?
O17 Nb3 Nb2 79.58(11) 6 . ?
O17 Nb3 Nb3 81.61(12) 6 6 ?
O17 Nb3 O9 76.54(11) 6 . ?
O17 Nb3 O11 85.50(16) 6 . ?
Nb5 Nb4 Nb5 60.76(2) 2_655 . ?
Mn1 Nb4 Nb5 113.83(2) . 2_655 ?
Mn1 Nb4 Nb5 113.35(2) . . ?
O7 Nb4 Nb5 122.07(11) . 2_655 ?
O7 Nb4 Nb5 84.01(11) . . ?
O7 Nb4 Nb5 121.74(11) 2_655 . ?
O7 Nb4 Nb5 84.45(11) 2_655 2_655 ?
O7 Nb4 Mn1 39.37(12) 2_655 . ?
O7 Nb4 Mn1 39.37(12) . . ?
O7 Nb4 O7 76.9(2) . 2_655 ?
O7 Nb4 O10 75.98(15) . . ?
O7 Nb4 O10 75.98(15) 2_655 . ?
O10 Nb4 Nb5 46.23(9) . 2_655 ?
O10 Nb4 Nb5 45.94(9) . . ?
O10 Nb4 Mn1 81.16(13) . . ?
O18 Nb4 Nb5 84.87(13) . . ?
O18 Nb4 Nb5 33.51(13) . 2_655 ?
O18 Nb4 Mn1 128.42(14) . . ?
O18 Nb4 O7 89.44(18) . 2_655 ?
O18 Nb4 O7 154.24(18) . . ?
O18 Nb4 O10 79.58(16) . . ?
O18 Nb4 O19 94.3(2) . . ?
O19 Nb4 Nb5 84.54(14) . 2_655 ?
O19 Nb4 Nb5 33.46(13) . . ?
O19 Nb4 Mn1 128.01(15) . . ?
O19 Nb4 O7 153.82(18) . 2_655 ?
O19 Nb4 O7 89.06(19) . . ?
O19 Nb4 O10 79.25(16) . . ?
O21 Nb4 Nb5 138.19(18) . 2_655 ?
O21 Nb4 Nb5 138.78(17) . . ?
O21 Nb4 Mn1 92.14(16) . . ?
O21 Nb4 O7 99.0(2) . . ?
O21 Nb4 O7 98.7(2) . 2_655 ?
O21 Nb4 O10 173.3(2) . . ?
O21 Nb4 O18 104.7(2) . . ?
O21 Nb4 O19 105.3(2) . . ?
Nb4 Nb5 Nb4 63.44(2) 3_665 . ?
Nb4 Nb5 Nb5 59.873(16) 3_665 3_665 ?
Nb4 Nb5 Nb5 90.997(14) . 3_665 ?
Nb4 Nb5 Nb5 91.298(14) 3_665 2_655 ?
Nb4 Nb5 Nb5 59.364(17) . 2_655 ?
Nb5 Nb5 Nb5 60.0 3_665 2_655 ?
O10 Nb5 Nb4 45.89(9) . 3_665 ?
O10 Nb5 Nb4 45.60(9) . . ?
O10 Nb5 Nb5 45.43(9) . 2_655 ?
O10 Nb5 Nb5 45.43(9) . 3_665 ?
O15 Nb5 Nb4 123.12(12) 3_665 . ?
O15 Nb5 Nb4 123.55(12) . 3_665 ?
O15 Nb5 Nb4 79.17(12) 3_665 3_665 ?
O15 Nb5 Nb4 78.81(12) . . ?
O15 Nb5 Nb5 32.13(12) 3_665 3_665 ?
O15 Nb5 Nb5 81.89(13) . 3_665 ?
O15 Nb5 Nb5 32.26(12) . 2_655 ?
O15 Nb5 Nb5 81.79(12) 3_665 2_655 ?
O15 Nb5 O10 77.67(15) . . ?
O15 Nb5 O10 77.53(15) 3_665 . ?
O15 Nb5 O15 89.5(2) . 3_665 ?
O15 Nb5 O18 87.78(18) 3_665 3_665 ?
O15 Nb5 O18 154.85(17) . 3_665 ?
O15 Nb5 O19 154.62(17) 3_665 . ?
O15 Nb5 O19 87.03(19) . . ?
O18 Nb5 Nb4 81.78(12) 3_665 . ?
O18 Nb5 Nb4 31.60(13) 3_665 3_665 ?
O18 Nb5 Nb5 122.76(12) 3_665 2_655 ?
O18 Nb5 Nb5 82.61(14) 3_665 3_665 ?
O18 Nb5 O10 77.33(15) 3_665 . ?
O18 Nb5 O19 84.79(19) 3_665 . ?
O19 Nb5 Nb4 31.70(13) . . ?
O19 Nb5 Nb4 81.86(13) . 3_665 ?
O19 Nb5 Nb5 122.60(12) . 3_665 ?
O19 Nb5 Nb5 81.95(14) . 2_655 ?
O19 Nb5 O10 77.17(15) . . ?
O20 Nb5 Nb4 133.38(17) . . ?
O20 Nb5 Nb4 132.49(17) . 3_665 ?
O20 Nb5 Nb5 135.62(17) . 3_665 ?
O20 Nb5 Nb5 136.22(17) . 2_655 ?
O20 Nb5 O10 178.0(2) . . ?
O20 Nb5 O15 104.0(2) . . ?
O20 Nb5 O15 103.5(2) . 3_665 ?
O20 Nb5 O18 101.0(2) . 3_665 ?
O20 Nb5 O19 101.7(2) . . ?
Dy1 Mn1 Dy1 64.42(2) 2_655 3_665 ?
Dy1 Mn1 Dy1 64.42(2) . 3_665 ?
Dy1 Mn1 Dy1 64.42(2) 2_655 . ?
Nb4 Mn1 Dy1 114.527(12) 3_665 . ?
Nb4 Mn1 Dy1 111.910(12) 2_655 . ?
Nb4 Mn1 Dy1 176.33(3) . . ?
Nb4 Mn1 Dy1 114.526(12) 2_655 3_665 ?
Nb4 Mn1 Dy1 176.33(3) 3_665 3_665 ?
Nb4 Mn1 Dy1 111.912(12) 3_665 2_655 ?
Nb4 Mn1 Dy1 111.911(12) . 3_665 ?
Nb4 Mn1 Dy1 176.33(3) 2_655 2_655 ?
Nb4 Mn1 Dy1 114.529(12) . 2_655 ?
Nb4 Mn1 Nb4 69.14(3) 3_665 2_655 ?
Nb4 Mn1 Nb4 69.14(3) 3_665 . ?
Nb4 Mn1 Nb4 69.14(3) 2_655 . ?
O5 Mn1 Dy1 41.48(11) 2_655 2_655 ?
O5 Mn1 Dy1 44.01(11) 3_665 2_655 ?
O5 Mn1 Dy1 44.01(11) . 3_665 ?
O5 Mn1 Dy1 44.01(11) 2_655 . ?
O5 Mn1 Dy1 41.48(11) . . ?
O5 Mn1 Dy1 89.08(12) 3_665 . ?
O5 Mn1 Dy1 89.09(11) 2_655 3_665 ?
O5 Mn1 Dy1 41.48(11) 3_665 3_665 ?
O5 Mn1 Dy1 89.08(11) . 2_655 ?
O5 Mn1 Nb4 135.94(11) . . ?
O5 Mn1 Nb4 87.96(11) . 2_655 ?
O5 Mn1 Nb4 137.71(11) 2_655 . ?
O5 Mn1 Nb4 137.71(11) . 3_665 ?
O5 Mn1 Nb4 87.96(11) 2_655 3_665 ?
O5 Mn1 Nb4 135.94(11) 2_655 2_655 ?
O5 Mn1 Nb4 135.94(11) 3_665 3_665 ?
O5 Mn1 Nb4 137.71(11) 3_665 2_655 ?
O5 Mn1 Nb4 87.96(11) 3_665 . ?
O5 Mn1 O5 84.77(16) 2_655 3_665 ?
O5 Mn1 O5 84.77(16) 3_665 . ?
O5 Mn1 O5 84.77(16) 2_655 . ?
O7 Mn1 Dy1 140.10(12) 3_665 3_665 ?
O7 Mn1 Dy1 140.10(12) . . ?
O7 Mn1 Dy1 140.10(12) 2_655 2_655 ?
O7 Mn1 Dy1 92.16(12) 2_655 3_665 ?
O7 Mn1 Dy1 135.90(12) . 3_665 ?
O7 Mn1 Dy1 92.16(12) 3_665 . ?
O7 Mn1 Dy1 135.90(12) 2_655 . ?
O7 Mn1 Dy1 135.90(12) 3_665 2_655 ?
O7 Mn1 Dy1 92.16(12) . 2_655 ?
O7 Mn1 Nb4 42.50(12) . . ?
O7 Mn1 Nb4 90.83(12) 2_655 3_665 ?
O7 Mn1 Nb4 42.50(12) 2_655 2_655 ?
O7 Mn1 Nb4 90.83(12) 3_665 . ?
O7 Mn1 Nb4 90.83(12) . 2_655 ?
O7 Mn1 Nb4 42.51(12) 2_655 . ?
O7 Mn1 Nb4 42.51(12) 3_665 2_655 ?
O7 Mn1 Nb4 42.51(12) . 3_665 ?
O7 Mn1 Nb4 42.50(12) 3_665 3_665 ?
O7 Mn1 O5 95.41(15) 2_655 . ?
O7 Mn1 O5 178.39(17) 2_655 2_655 ?
O7 Mn1 O5 96.84(16) 2_655 3_665 ?
O7 Mn1 O5 95.41(16) . 3_665 ?
O7 Mn1 O5 96.84(16) 3_665 . ?
O7 Mn1 O5 96.84(16) . 2_655 ?
O7 Mn1 O5 178.39(17) . . ?
O7 Mn1 O5 95.41(16) 3_665 2_655 ?
O7 Mn1 O5 178.39(17) 3_665 3_665 ?
O7 Mn1 O7 82.97(18) . 3_665 ?
O7 Mn1 O7 82.97(18) 3_665 2_655 ?
O7 Mn1 O7 82.97(18) . 2_655 ?
Na2 Na1 Na2 121.41(16) . 2_545 ?
O1W Na1 Na2 142.51(16) 5_655 . ?
O1W Na1 Na2 142.51(16) . 2_545 ?
O1W Na1 Na2 42.03(11) . . ?
O1W Na1 Na2 42.03(11) 5_655 2_545 ?
O1W Na1 O1W 174.1(3) . 5_655 ?
O1W Na1 O3W 87.65(18) 5_655 5_655 ?
O1W Na1 O3W 88.89(18) 5_655 . ?
O1W Na1 O3W 87.65(18) . . ?
O1W Na1 O3W 88.89(18) . 5_655 ?
O1W Na1 O6W 99.53(19) 5_655 5_655 ?
O1W Na1 O6W 85.13(18) . 5_655 ?
O1W Na1 O6W 99.53(19) . . ?
O1W Na1 O6W 85.13(18) 5_655 . ?
O3W Na1 Na2 87.69(16) . 2_545 ?
O3W Na1 Na2 127.65(14) 5_655 2_545 ?
O3W Na1 Na2 127.65(14) . . ?
O3W Na1 Na2 87.69(16) 5_655 . ?
O3W Na1 O3W 108.7(4) . 5_655 ?
O3W Na1 O6W 87.4(2) 5_655 5_655 ?
O3W Na1 O6W 162.2(2) . 5_655 ?
O3W Na1 O6W 87.4(2) . . ?
O3W Na1 O6W 162.2(2) 5_655 . ?
O6W Na1 Na2 88.20(19) 5_655 2_545 ?
O6W Na1 Na2 43.10(14) 5_655 . ?
O6W Na1 Na2 43.10(14) . 2_545 ?
O6W Na1 Na2 88.20(19) . . ?
O6W Na1 O6W 77.8(3) . 5_655 ?
Na1 Na2 Na1 118.59(16) . 3_655 ?
O1W Na2 Na1 140.60(15) 6_545 . ?
O1W Na2 Na1 140.60(15) . 3_655 ?
O1W Na2 Na1 41.69(11) 6_545 3_655 ?
O1W Na2 Na1 41.69(11) . . ?
O1W Na2 O1W 177.1(3) . 6_545 ?
O1W Na2 O6W 84.88(18) 6_545 3_655 ?
O1W Na2 O6W 97.43(19) . 3_655 ?
O1W Na2 O6W 84.89(18) . 5_655 ?
O1W Na2 O6W 97.43(19) 6_545 5_655 ?
O2W Na2 Na1 97.28(15) 6_545 . ?
O2W Na2 Na1 127.71(14) 6_545 3_655 ?
O2W Na2 Na1 127.71(14) . . ?
O2W Na2 Na1 97.28(15) . 3_655 ?
O2W Na2 O1W 91.56(18) . 6_545 ?
O2W Na2 O1W 86.32(18) 6_545 6_545 ?
O2W Na2 O1W 86.32(18) . . ?
O2W Na2 O1W 91.56(18) 6_545 . ?
O2W Na2 O2W 87.4(4) 6_545 . ?
O2W Na2 O6W 169.2(2) . 5_655 ?
O2W Na2 O6W 99.0(2) 6_545 5_655 ?
O2W Na2 O6W 99.0(2) . 3_655 ?
O2W Na2 O6W 169.2(2) 6_545 3_655 ?
O6W Na2 Na1 43.19(15) 5_655 . ?
O6W Na2 Na1 43.19(15) 3_655 3_655 ?
O6W Na2 Na1 85.67(19) 3_655 . ?
O6W Na2 Na1 85.67(19) 5_655 3_655 ?
O6W Na2 O6W 76.0(3) 5_655 3_655 ?
Dy1 O1 Dy1 146.7(2) . 6 ?
Nb2 O1 Dy1 99.38(3) . 6 ?
Nb2 O1 Dy1 98.79(3) . . ?
Nb2 O1 Dy1 98.79(3) 6 6 ?
Nb2 O1 Dy1 99.38(3) 6 . ?
Nb2 O1 Nb2 113.0(2) 6 . ?
Dy1 O2 Dy1 109.41(14) 2_655 . ?
Dy1 O2 Dy1 109.41(14) 2_655 3_665 ?
Dy1 O2 Dy1 109.40(14) . 3_665 ?
Nb2 O3 Dy1 138.24(19) . 3_665 ?
Nb1 O4 Dy1 103.27(14) 6 6 ?
Nb2 O4 Dy1 102.40(14) . 6 ?
Nb2 O4 Nb1 112.36(16) . 6 ?
Dy1 O5 Dy1 99.63(13) . 3_665 ?
Mn1 O5 Dy1 104.88(16) . . ?
Mn1 O5 Dy1 101.87(15) . 3_665 ?
Nb4 O7 Nb4 112.46(18) . 3_665 ?
Mn1 O7 Nb4 98.12(18) . 3_665 ?
Mn1 O7 Nb4 98.13(19) . . ?
Nb1 O8 Dy1 104.07(15) . . ?
Nb2 O8 Dy1 101.98(15) . . ?
Nb2 O8 Nb1 113.86(18) . . ?
Nb1 O9 Nb1 175.6(2) . 6 ?
Nb1 O9 Nb3 88.53(9) . 6 ?
Nb1 O9 Nb3 88.34(9) 6 6 ?
Nb1 O9 Nb3 88.53(9) 6 . ?
Nb1 O9 Nb3 88.34(9) . . ?
Nb2 O9 Nb1 91.37(8) . . ?
Nb2 O9 Nb1 91.59(8) 6 . ?
Nb2 O9 Nb1 91.37(8) 6 6 ?
Nb2 O9 Nb1 91.59(8) . 6 ?
Nb2 O9 Nb2 94.73(17) 6 . ?
Nb2 O9 Nb3 176.93(17) 6 . ?
Nb2 O9 Nb3 176.93(16) . 6 ?
Nb2 O9 Nb3 88.346(18) . . ?
Nb2 O9 Nb3 88.347(18) 6 6 ?
Nb3 O9 Nb3 88.58(16) 6 . ?
Nb4 O10 Nb4 94.40(18) 3_665 2_655 ?
Nb4 O10 Nb4 94.40(18) 3_665 . ?
Nb4 O10 Nb4 94.40(18) . 2_655 ?
Nb4 O10 Nb5 87.88(2) 3_665 . ?
Nb4 O10 Nb5 176.2(3) . 3_665 ?
Nb4 O10 Nb5 87.88(2) . 2_655 ?
Nb4 O10 Nb5 88.46(2) . . ?
Nb4 O10 Nb5 176.2(3) 3_665 2_655 ?
Nb4 O10 Nb5 176.2(3) 2_655 . ?
Nb4 O10 Nb5 88.46(2) 2_655 2_655 ?
Nb4 O10 Nb5 88.46(2) 3_665 3_665 ?
Nb4 O10 Nb5 87.88(2) 2_655 3_665 ?
Nb5 O10 Nb5 89.13(18) 3_665 2_655 ?
Nb5 O10 Nb5 89.13(18) . 3_665 ?
Nb5 O10 Nb5 89.13(18) . 2_655 ?
Nb2 O11 Nb3 113.70(19) . . ?
Nb3 O13 Nb3 117.2(3) 6 . ?
Nb1 O14 Nb3 115.4(2) . . ?
Nb5 O15 Nb5 115.6(2) . 2_655 ?
Nb1 O17 Nb3 116.19(19) . 6 ?
Nb4 O18 Nb5 114.9(2) . 2_655 ?
Nb4 O19 Nb5 114.8(2) . . ?
Na1 O1W Na2 96.28(19) . . ?
Na2 O6W Na1 93.7(2) 2_545 . ?

loop_
_geom_bond_atom_site_label_1
_geom_bond_atom_site_label_2
_geom_bond_distance
_geom_bond_site_symmetry_2
_geom_bond_publ_flag
Dy1 Nb1 3.5129(5) . ?
Dy1 Nb2 3.4412(5) 6 ?
Dy1 Nb2 3.4263(5) . ?
Dy1 Mn1 3.4637(11) . ?
Dy1 O1 2.4369(13) . ?
Dy1 O2 2.262(2) . ?
Dy1 O3 2.325(4) 2_655 ?
Dy1 O4 2.406(3) 6 ?
Dy1 O5 2.459(4) 2_655 ?
Dy1 O5 2.374(4) . ?
Dy1 O6 2.425(4) . ?
Dy1 O8 2.410(4) . ?
Nb1 Nb3 3.3258(7) . ?
Nb1 Nb3 3.3314(8) 6 ?
Nb1 O4 2.067(3) 6 ?
Nb1 O8 2.036(4) . ?
Nb1 O9 2.3703(6) . ?
Nb1 O12 1.778(4) . ?
Nb1 O14 1.946(4) . ?
Nb1 O17 1.929(4) . ?
Nb2 Dy1 3.4412(5) 6 ?
Nb2 Nb3 3.3056(7) . ?
Nb2 O1 2.065(3) . ?
Nb2 O3 1.797(4) . ?
Nb2 O4 1.998(4) . ?
Nb2 O8 1.986(4) . ?
Nb2 O9 2.341(3) . ?
Nb2 O11 1.910(4) . ?
Nb3 Nb1 3.3314(8) 6 ?
Nb3 Nb3 3.3555(11) 6 ?
Nb3 O9 2.403(3) . ?
Nb3 O11 2.037(4) . ?
Nb3 O13 1.966(3) . ?
Nb3 O14 1.987(4) . ?
Nb3 O16 1.769(4) . ?
Nb3 O17 1.995(4) 6 ?
Nb4 Nb5 3.3221(8) . ?
Nb4 Nb5 3.3048(8) 2_655 ?
Nb4 Mn1 3.0707(12) . ?
Nb4 O7 2.096(4) 2_655 ?
Nb4 O7 2.096(4) . ?
Nb4 O10 2.374(3) . ?
Nb4 O18 1.909(4) . ?
Nb4 O19 1.924(4) . ?
Nb4 O21 1.768(5) . ?
Nb5 Nb4 3.3049(8) 3_665 ?
Nb5 Nb5 3.3515(10) 3_665 ?
Nb5 Nb5 3.3515(10) 2_655 ?
Nb5 O10 2.388(4) . ?
Nb5 O15 1.977(4) . ?
Nb5 O15 1.984(4) 3_665 ?
Nb5 O18 2.011(4) 3_665 ?
Nb5 O19 2.018(4) . ?
Nb5 O20 1.756(5) . ?
Mn1 Dy1 3.4637(11) 3_665 ?
Mn1 Dy1 3.4636(11) 2_655 ?
Mn1 Nb4 3.0706(12) 3_665 ?
Mn1 Nb4 3.0706(12) 2_655 ?
Mn1 O5 1.985(4) . ?
Mn1 O5 1.985(4) 3_665 ?
Mn1 O5 1.985(4) 2_655 ?
Mn1 O7 1.968(4) 2_655 ?
Mn1 O7 1.968(4) 3_665 ?
Mn1 O7 1.967(4) . ?
Na1 Na2 3.571(3) 2_545 ?
Na1 Na2 3.571(3) . ?
Na1 O1W 2.390(4) 5_655 ?
Na1 O1W 2.390(4) . ?
Na1 O3W 2.415(7) 5_655 ?
Na1 O3W 2.415(7) . ?
Na1 O6W 2.449(7) . ?
Na1 O6W 2.449(7) 5_655 ?
Na2 Na1 3.571(3) 3_655 ?
Na2 O1W 2.405(4) 6_545 ?
Na2 O1W 2.405(4) . ?
Na2 O2W 2.299(7) 6_545 ?
Na2 O2W 2.299(7) . ?
Na2 O6W 2.445(7) 3_655 ?
Na2 O6W 2.445(7) 5_655 ?
O1 Dy1 2.4370(14) 6 ?
O1 Nb2 2.065(3) 6 ?
O2 Dy1 2.262(2) 3_665 ?
O2 Dy1 2.262(2) 2_655 ?
O3 Dy1 2.325(3) 3_665 ?
O4 Dy1 2.406(3) 6 ?
O4 Nb1 2.067(3) 6 ?
O5 Dy1 2.459(4) 3_665 ?
O7 Nb4 2.096(4) 3_665 ?
O9 Nb1 2.3703(6) 6 ?
O9 Nb2 2.341(3) 6 ?
O9 Nb3 2.403(3) 6 ?
O10 Nb4 2.375(3) 3_665 ?
O10 Nb4 2.375(3) 2_655 ?
O10 Nb5 2.388(4) 3_665 ?
O10 Nb5 2.388(4) 2_655 ?
O13 Nb3 1.965(3) 6 ?
O15 Nb5 1.984(4) 2_655 ?
O17 Nb3 1.995(4) 6 ?
O18 Nb5 2.011(4) 2_655 ?
O6W Na2 2.445(7) 2_545 ?

loop_
_platon_squeeze_void_nr
_platon_squeeze_void_average_x
_platon_squeeze_void_average_y
_platon_squeeze_void_average_z
_platon_squeeze_void_volume
_platon_squeeze_void_count_electrons
1 -0.005 -0.003 0.000 1593.9 121.0
2 0.000 0.000 0.250 12.3 16.4
3 -0.002 0.728 0.500 1594.1 120.5
4 0.000 0.000 0.750 12.3 16.1
